data_1556807
loop_
_publ_author_name
'Hathwar, Venkatesha R.'
'Sist, Mattia'
'J\/orgensen, Mads R V'
'Mamakhel, Aref H.'
'Wang, Xiaoping'
'Hoffmann, Christina M.'
'Sugimoto, Kunihisa'
'Overgaard, Jacob'
'Iversen, Bo Brummerstedt'

_publ_section_title
;
 Quantitative analysis of intermolecular interactions in orthorhombic
 rubrene.
;
_journal_issue 'Pt 5'
_journal_name_full IUCrJ
_journal_page_first 563
_journal_page_last 574
_journal_paper_doi 10.1107/S2052252515012130
_journal_volume 2
_journal_year 2015
_chemical_formula_moiety 'C42 H28'
_chemical_formula_sum 'C42 H28'
_chemical_formula_weight 532.64
_chemical_name_common Rubrene
_space_group_IT_number 64
_space_group_name_Hall '-C 2ac 2'
_space_group_name_H-M_alt 'C m c e'
_symmetry_cell_setting orthorhombic
_symmetry_Int_Tables_number 64
_symmetry_space_group_name_Hall '-C 2ac 2'
_symmetry_space_group_name_H-M 'C m c e'
_audit_conform_dict_location ftp://ftp.iucr.org/pub/cif_core.dic
_audit_conform_dict_name cif_core.dic
_audit_conform_dict_version 2.3
_audit_creation_date '18-Feb-02 T10:24:17-00:00'
_audit_creation_method 'XD routine XDCIF'
_cell_angle_alpha 90
_cell_angle_beta 90
_cell_angle_gamma 90
_cell_formula_units_Z 4
_cell_length_a 26.8106(3)
_cell_length_b 7.16020(10)
_cell_length_c 14.2029(1)
_cell_measurement_temperature 100(2)
_cell_volume 2726.52(5)
_computing_cell_refinement 'CrysAlisPro, Agilent Technologies, Version 1.171.36.28'
_computing_data_collection ' CrysAlisPro, Agilent Technologies, Version 1.171.36.28'
_computing_data_reduction 'CrysAlisPro, Agilent Technologies, Version 1.171.36.28'
_computing_molecular_graphics 'XD2006   (Volkov et al, 2006)'
_computing_publication_material 'XD2006   (Volkov et al, 2006)'
_computing_structure_refinement 'SHELXL-97 (Sheldrick, 2008)'
_computing_structure_solution 'SHELXS-97 (Sheldrick, 2008)'
_diffrn_ambient_temperature 100(2)
_diffrn_detector_area_resol_mean 10.3590
_diffrn_measured_fraction_theta_full 1.0000
_diffrn_measured_fraction_theta_max 1.0000
_diffrn_measurement_device_type 'Xcalibur, Eos, SuperNova'
_diffrn_measurement_method '\w scans'
_diffrn_radiation_monochromator mirror
_diffrn_radiation_source 'SuperNova (Mo) X-ray Source'
_diffrn_radiation_type 'Mo K\a'
_diffrn_radiation_wavelength 0.7107
_diffrn_reflns_av_R_equivalents 0.0328
_diffrn_reflns_av_sigmaI/netI 0.0297
_diffrn_reflns_limit_h_max 58
_diffrn_reflns_limit_h_min 0
_diffrn_reflns_limit_k_max 15
_diffrn_reflns_limit_k_min 0
_diffrn_reflns_limit_l_max 31
_diffrn_reflns_limit_l_min 0
_diffrn_reflns_number 83536
_diffrn_reflns_theta_full 51.42
_diffrn_reflns_theta_max 51.42
_diffrn_reflns_theta_min 2.87
_exptl_absorpt_coefficient_mu 0.073
_exptl_absorpt_correction_T_max 0.987
_exptl_absorpt_correction_T_min 0.983
_exptl_absorpt_correction_type analytical
_exptl_absorpt_process_details
;
A face indexed analytical absorption correction 
was performed.
;
_exptl_crystal_colour Orange
_exptl_crystal_density_diffrn 1.298
_exptl_crystal_description Block
_exptl_crystal_F_000 1120
_exptl_crystal_size_max 0.24
_exptl_crystal_size_mid 0.22
_exptl_crystal_size_min 0.18
_refine_diff_density_max 0.179
_refine_diff_density_min -0.177
_refine_diff_density_rms 0.038
_refine_ls_extinction_method none
_refine_ls_goodness_of_fit_ref 1.502
_refine_ls_matrix_type full
_refine_ls_number_parameters 384
_refine_ls_number_reflns 6070
_refine_ls_number_restraints 0
_refine_ls_R_factor_all 0.041
_refine_ls_R_factor_gt 0.022
_refine_ls_shift/su_max 0
_refine_ls_structure_factor_coef Fsqd
_refine_ls_weighting_details
;
        calc w2 = 1/[s^2^(Fo^2^)]
;
_refine_ls_weighting_scheme calc
_refine_ls_wR_factor_ref 0.055
_reflns_number_gt 6070
_reflns_number_total 7704
_reflns_threshold_expression >3sigma(I)
_cod_data_source_file lc5064.cif
_cod_data_source_block rubrene_100K
_cod_depositor_comments
;
The following automatic conversions were performed:

data item '_symmetry_cell_setting' value 'Orthorhombic' was changed
to 'orthorhombic' in accordance with the
/home/saulius/struct/COD-crude-data/automatic-downloads/DataCite-retrospective/IUCr/depositions/lib/dictionaries/cif_core.dic
dictionary named 'cif_core.dic' version 2.4.2 last updated on
2011-04-26.

Automatic conversion script
Id: cif_fix_values 7556 2019-12-06 15:28:31Z antanas 
;
_cod_original_sg_symbol_Hall '-C 2bc 2'
_cod_original_sg_symbol_H-M 'C m c a'
_cod_database_code 1556807
_publcif_datablock.id {b25aac26-eb3a-434a-b5ea-392486aeb4bf}

_publcif_info_exptl_table_max_cols 4
_publcif_info_exptl_table_use_headnotes n

loop_
_space_group_symop_id
_space_group_symop_operation_xyz
1 +X,+Y,+Z
2 -X,+Y,+Z
3 +X,1/2-Y,1/2+Z
4 -X,1/2-Y,1/2+Z
5 -X,-Y,-Z
6 +X,-Y,-Z
7 -X,1/2+Y,1/2-Z
8 +X,1/2+Y,1/2-Z
9 1/2+X,1/2+Y,+Z
10 1/2-X,1/2-Y,-Z
11 1/2-X,1/2+Y,+Z
12 1/2+X,1/2-Y,-Z
13 1/2+X,-Y,1/2+Z
14 1/2-X,+Y,1/2-Z
15 1/2-X,-Y,1/2+Z
16 1/2+X,+Y,1/2-Z

loop_
_atom_local_axes_atom_label
_atom_local_axes_atom0
_atom_local_axes_ax1
_atom_local_axes_atom1
_atom_local_axes_atom2
_atom_local_axes_ax2
C(1) C(2) Z C(1) DUM0 Y
C(2) C(3) Z C(2) C(1) Y
C(3) C(2) Z C(3) C(4) Y
C(4) H(4) Z C(4) C(5) Y
C(5) H(5) Z C(5) C(4) Y
C(6) C(11) Z C(6) C(7) Y
C(7) H(7) Z C(7) C(8) Y
C(8) H(8) Z C(8) C(7) Y
C(9) H(9) Z C(9) C(8) Y
C(10) H(10) Z C(10) C(11) Y
C(11) H(11) Z C(11) C(10) Y
H(4) C(4) Z H(4) C(5) Y
H(5) C(5) Z H(5) C(4) Y
H(7) C(7) Z H(7) C(6) Y
H(8) C(8) Z H(8) C(7) Y
H(9) C(9) Z H(9) C(8) Y
H(10) C(10) Z H(10) C(11) Y
H(11) C(11) Z H(11) C(10) Y

loop_
_atom_rho_multipole_atom_label
_atom_rho_multipole_coeff_Pv
_atom_rho_multipole_coeff_P00
_atom_rho_multipole_coeff_P11
_atom_rho_multipole_coeff_P1-1
_atom_rho_multipole_coeff_P10
_atom_rho_multipole_coeff_P20
_atom_rho_multipole_coeff_P21
_atom_rho_multipole_coeff_P2-1
_atom_rho_multipole_coeff_P22
_atom_rho_multipole_coeff_P2-2
_atom_rho_multipole_coeff_P30
_atom_rho_multipole_coeff_P31
_atom_rho_multipole_coeff_P3-1
_atom_rho_multipole_coeff_P32
_atom_rho_multipole_coeff_P3-2
_atom_rho_multipole_coeff_P33
_atom_rho_multipole_coeff_P3-3
_atom_rho_multipole_coeff_P40
_atom_rho_multipole_coeff_P41
_atom_rho_multipole_coeff_P4-1
_atom_rho_multipole_coeff_P42
_atom_rho_multipole_coeff_P4-2
_atom_rho_multipole_coeff_P43
_atom_rho_multipole_coeff_P4-3
_atom_rho_multipole_coeff_P44
_atom_rho_multipole_coeff_P4-4
_atom_rho_multipole_kappa
_atom_rho_multipole_kappa_prime0
_atom_rho_multipole_kappa_prime1
_atom_rho_multipole_kappa_prime2
_atom_rho_multipole_kappa_prime3
_atom_rho_multipole_kappa_prime4
_atom_rho_multipole_radial_slater_n0
_atom_rho_multipole_radial_slater_zeta0
_atom_rho_multipole_radial_slater_n1
_atom_rho_multipole_radial_slater_zeta1
_atom_rho_multipole_radial_slater_n2
_atom_rho_multipole_radial_slater_zeta2
_atom_rho_multipole_radial_slater_n3
_atom_rho_multipole_radial_slater_zeta3
_atom_rho_multipole_radial_slater_n4
_atom_rho_multipole_radial_slater_zeta4
C(1) 2.04(3) 0 0 0 0.03(2) 0.074(16) 0 0 -0.111(11) -0.008(17) 0.147(16) 0 0 0.120(14) -0.055(17) 0 0 0.00(2) 0 0 0.01(2) -0.007(15) 0 0 0.030(16) -0.008(18) 0.961(3) 0.847(11) 0.84689 0.84689 0.84689 0.84689 2 3.1762 2 3.1762 2 3.1762 3 3.1762 4 3.1762
C(2) 4.04(4) 0 -0.005(15) 0.011(18) 0.063(18) 0.114(14) -0.019(12) -0.014(13) -0.169(13) 0.015(12) 0.32(2) -0.013(14) 0.007(14) 0.236(16) 0.035(15) -0.015(13) 0.042(13) 0.00(2) 0.016(17) -0.04(2) -0.033(18) 0.01(2) 0.007(17) -0.029(18) 0.034(16) -0.018(16) 0.961(3) 0.847(11) 0.84689 0.84689 0.84689 0.84689 2 3.1762 2 3.1762 2 3.1762 3 3.1762 4 3.1762
C(3) 4.03(4) 0 -0.007(15) -0.017(15) 0.016(17) 0.142(14) 0.024(12) -0.001(13) -0.206(14) -0.027(11) 0.31(2) -0.006(13) -0.005(13) 0.253(16) 0.005(13) -0.015(12) -0.015(11) -0.010(19) 0.028(15) -0.024(18) -0.026(17) 0.008(17) 0.022(16) -0.045(16) 0.077(14) 0.047(13) 0.961(3) 0.847(11) 0.84689 0.84689 0.84689 0.84689 2 3.1762 2 3.1762 2 3.1762 3 3.1762 4 3.1762
C(4) 4.27(6) 0 0.016(15) 0.04(2) 0.00(2) 0.154(16) -0.024(11) -0.030(14) -0.212(15) -0.006(14) 0.39(2) 0.018(13) 0.024(14) 0.273(17) 0.007(15) -0.020(15) -0.024(15) 0.09(2) -0.014(14) -0.003(19) -0.037(17) -0.006(18) -0.006(17) 0.011(17) 0.032(18) 0.014(18) 0.958(3) 0.836(8) 0.835758 0.835758 0.835758 0.835758 2 3.1762 2 3.1762 2 3.1762 3 3.1762 4 3.1762
C(5) 3.97(5) 0 0.031(15) 0.008(16) -0.06(2) 0.084(16) 0.026(11) 0.003(13) -0.232(14) -0.015(12) 0.312(18) 0.009(13) -0.024(13) 0.212(15) -0.032(13) -0.004(13) 0.030(14) -0.012(19) -0.006(14) -0.011(16) -0.008(16) -0.001(16) -0.023(15) -0.054(16) 0.053(15) 0.002(15) 0.958(3) 0.836(8) 0.835758 0.835758 0.835758 0.835758 2 3.1762 2 3.1762 2 3.1762 3 3.1762 4 3.1762
C(6) 4.05(5) 0 0.018(16) 0.01(2) 0.04(2) 0.085(15) -0.050(13) 0.001(14) -0.185(13) -0.001(12) 0.31(2) -0.003(15) -0.030(17) 0.215(17) 0.039(14) -0.015(13) -0.015(14) 0.05(2) 0.051(18) -0.07(2) 0.04(2) 0.02(2) 0.053(17) -0.037(19) 0.062(15) 0.026(16) 0.961(3) 0.847(11) 0.84689 0.84689 0.84689 0.84689 2 3.1762 2 3.1762 2 3.1762 3 3.1762 4 3.1762
C(7) 4.13(6) 0 0.032(16) -0.02(2) -0.03(2) 0.057(17) -0.039(13) -0.025(15) -0.241(16) -0.010(13) 0.33(2) -0.031(13) -0.013(17) 0.237(17) -0.011(15) -0.014(14) -0.022(15) 0.00(2) 0.014(16) -0.08(2) -0.038(19) -0.015(19) 0.058(17) 0.017(18) 0.085(17) 0.022(17) 0.958(3) 0.836(8) 0.835758 0.835758 0.835758 0.835758 2 3.1762 2 3.1762 2 3.1762 3 3.1762 4 3.1762
C(8) 4.24(6) 0 -0.018(18) -0.11(2) -0.03(3) 0.074(17) -0.006(13) -0.027(17) -0.245(18) 0.016(16) 0.33(2) 0.004(14) -0.058(19) 0.279(19) -0.045(17) 0.019(17) 0.093(18) -0.04(2) 0.011(17) 0.06(2) -0.10(2) -0.02(2) 0.034(18) -0.05(2) 0.078(19) -0.027(18) 0.958(3) 0.836(8) 0.835758 0.835758 0.835758 0.835758 2 3.1762 2 3.1762 2 3.1762 3 3.1762 4 3.1762
C(9) 4.25(6) 0 0.012(18) -0.18(3) 0.04(2) 0.127(18) 0.039(13) 0.071(18) -0.219(18) 0.032(18) 0.43(2) 0.021(14) 0.02(2) 0.23(2) -0.003(18) 0.025(18) 0.133(19) 0.03(2) 0.008(17) 0.00(2) -0.06(2) 0.01(2) -0.005(19) -0.07(2) 0.01(2) -0.04(2) 0.958(3) 0.836(8) 0.835758 0.835758 0.835758 0.835758 2 3.1762 2 3.1762 2 3.1762 3 3.1762 4 3.1762
C(10) 3.86(6) 0 0.008(18) 0.09(2) -0.02(3) 0.072(19) 0.000(14) -0.065(17) -0.228(17) 0.025(16) 0.26(2) -0.016(14) -0.110(19) 0.155(18) -0.006(16) -0.031(16) -0.043(17) 0.01(3) -0.021(18) -0.06(2) 0.03(2) 0.04(2) -0.020(19) 0.01(2) 0.03(2) -0.023(19) 0.958(3) 0.836(8) 0.835758 0.835758 0.835758 0.835758 2 3.1762 2 3.1762 2 3.1762 3 3.1762 4 3.1762
C(11) 4.06(6) 0 0.001(16) 0.00(2) -0.06(2) 0.103(17) -0.014(12) -0.033(16) -0.177(15) -0.008(14) 0.35(2) -0.024(13) 0.053(18) 0.224(18) -0.018(15) -0.002(15) 0.026(16) -0.04(2) 0.011(16) 0.04(2) -0.037(18) 0.004(19) 0.006(17) 0.028(19) 0.044(18) -0.014(17) 0.958(3) 0.836(8) 0.835758 0.835758 0.835758 0.835758 2 3.1762 2 3.1762 2 3.1762 3 3.1762 4 3.1762
H(4) 0.80(3) 0 0 0 0.124(13) 0.033(15) 0 0 0 0 0 0 0 0 0 0 0 0 0 0 0 0 0 0 0 0 1.110(15) 1.2 1.2 1.2 1.2 1.2 0 2 1 2 2 2 3 2 4 2
H(5) 0.98(4) 0 0 0 0.212(16) 0.070(19) 0 0 0 0 0 0 0 0 0 0 0 0 0 0 0 0 0 0 0 0 1.110(15) 1.2 1.2 1.2 1.2 1.2 0 2 1 2 2 2 3 2 4 2
H(7) 0.91(4) 0 0 0 0.192(16) 0.099(19) 0 0 0 0 0 0 0 0 0 0 0 0 0 0 0 0 0 0 0 0 1.110(15) 1.2 1.2 1.2 1.2 1.2 0 2 1 2 2 2 3 2 4 2
H(8) 0.82(4) 0 0 0 0.149(13) 0.013(16) 0 0 0 0 0 0 0 0 0 0 0 0 0 0 0 0 0 0 0 0 1.110(15) 1.2 1.2 1.2 1.2 1.2 0 2 1 2 2 2 3 2 4 2
H(9) 0.68(3) 0 0 0 0.094(12) -0.012(15) 0 0 0 0 0 0 0 0 0 0 0 0 0 0 0 0 0 0 0 0 1.110(15) 1.2 1.2 1.2 1.2 1.2 0 2 1 2 2 2 3 2 4 2
H(10) 0.94(4) 0 0 0 0.198(18) 0.05(2) 0 0 0 0 0 0 0 0 0 0 0 0 0 0 0 0 0 0 0 0 1.110(15) 1.2 1.2 1.2 1.2 1.2 0 2 1 2 2 2 3 2 4 2
H(11) 0.91(4) 0 0 0 0.184(15) 0.090(17) 0 0 0 0 0 0 0 0 0 0 0 0 0 0 0 0 0 0 0 0 1.110(15) 1.2 1.2 1.2 1.2 1.2 0 2 1 2 2 2 3 2 4 2

loop_
_atom_site_aniso_label
_atom_site_aniso_U_11
_atom_site_aniso_U_22
_atom_site_aniso_U_33
_atom_site_aniso_U_23
_atom_site_aniso_U_13
_atom_site_aniso_U_12
C(1) 0.01000(8) 0.00908(9) 0.01082(9) 0.00129(7) 0 0
C(2) 0.01059(6) 0.00980(6) 0.01105(7) 0.00127(5) -0.00006(5) 0.00073(5)
C(3) 0.01223(7) 0.00932(7) 0.01059(7) 0.00134(5) 0.00021(5) 0.00080(5)
C(4) 0.01506(8) 0.01171(7) 0.01389(8) 0.00329(6) 0.00110(6) 0.00276(6)
C(5) 0.01878(9) 0.01133(8) 0.01539(8) 0.00393(6) 0.00075(6) 0.00202(6)
C(6) 0.01087(7) 0.01189(7) 0.01177(7) 0.00054(5) -0.00026(5) 0.00131(5)
C(7) 0.01232(7) 0.01444(8) 0.01764(9) -0.00101(7) 0.00204(6) 0.00171(6)
C(8) 0.01158(8) 0.02028(11) 0.02499(11) 0.00170(9) 0.00227(7) 0.00271(7)
C(9) 0.01256(8) 0.02727(13) 0.02335(11) 0.00381(10) -0.00327(7) 0.00031(8)
C(10) 0.01675(9) 0.02708(13) 0.01697(10) -0.00137(9) -0.00508(7) -0.00137(9)
C(11) 0.01469(8) 0.01875(9) 0.01331(8) -0.00236(7) -0.00174(6) 0.00127(7)
H(4) 0.02046 0.0317 0.03996 0.01129 0.00183 0.00487
H(5) 0.0346 0.0264 0.0415 0.01518 0.0003 0.00772
H(7) 0.0301 0.0336 0.03486 -0.01463 0.00099 0.00163
H(8) 0.0239 0.0387 0.056 -0.0074 0.00798 0.00867
H(9) 0.02014 0.0592 0.0495 0.0017 -0.00968 0.00106
H(10) 0.0379 0.0575 0.0343 -0.0157 -0.01263 -0.0046
H(11) 0.0297 0.0417 0.03419 -0.015661 0.00041 0.00819

loop_
_atom_site_label
_atom_site_fract_x
_atom_site_fract_y
_atom_site_fract_z
_atom_site_U_iso_or_equiv
_atom_site_occupancy
_atom_site_symmetry_multiplicity
C(1) 0.027309(10) 0 0 0.01 1 8
C(2) 0.053210(7) -0.14439(3) 0.048944(14) 0.01 1 16
C(3) 0.026842(7) -0.29588(3) 0.087620(14) 0.011 1 16
C(4) 0.052115(9) -0.44715(3) 0.133975(16) 0.014 1 16
C(5) 0.026536(9) -0.59004(3) 0.175528(17) 0.015 1 16
C(6) 0.107557(8) -0.13458(3) 0.072680(15) 0.012 1 16
C(7) 0.142857(8) -0.24862(3) 0.028629(18) 0.015 1 16
C(8) 0.192099(9) -0.25175(4) 0.05960(2) 0.019 1 16
C(9) 0.207154(10) -0.13946(5) 0.13449(2) 0.021 1 16
C(10) 0.172329(11) -0.02457(5) 0.17890(2) 0.02 1 16
C(11) 0.122819(9) -0.02346(4) 0.148318(17) 0.016 1 16
H(4) 0.092531 -0.447865 0.135765 0.031 1 16
H(5) 0.046637 -0.702414 0.210367 0.034 1 16
H(7) 0.132793 -0.335448 -0.031135 0.033 1 16
H(8) 0.218456 -0.343594 0.024644 0.04 1 16
H(9) 0.24595 -0.138968 0.15642 0.043 1 16
H(10) 0.181134 0.068506 0.23697 0.043 1 16
H(11) 0.094771 0.063073 0.181715 0.035 1 16

loop_
_geom_angle_atom_site_label_1
_geom_angle_atom_site_label_2
_geom_angle_atom_site_label_3
_geom_angle
_geom_angle_site_symmetry_1
_geom_angle_site_symmetry_2
_geom_angle_site_symmetry_3
_geom_angle_publ_flag
C(1) C(1) C(2) 119.135(12) 2_555 1_555 1_555 yes
C(1) C(1) C(2) 119.135(12) 2_555 1_555 6_555 yes
C(1) C(1) C(2) 119.135(12) 5_555 1_555 1_555 yes
C(1) C(1) C(2) 119.135(12) 5_555 1_555 6_555 yes
C(2) C(1) C(2) 121.73(2) 1_555 1_555 6_555 yes
C(1) C(2) C(3) 120.309(18) 1_555 1_555 1_555 yes
C(1) C(2) C(6) 123.336(19) 1_555 1_555 1_555 yes
C(1) C(2) C(3) 120.309(18) 6_555 1_555 1_555 yes
C(1) C(2) C(6) 123.336(19) 6_555 1_555 1_555 yes
C(3) C(2) C(6) 115.939(18) 1_555 1_555 1_555 yes
C(2) C(3) C(3) 120.175(11) 1_555 1_555 2_555 yes
C(2) C(3) C(4) 121.543(19) 1_555 1_555 1_555 yes
C(3) C(3) C(4) 118.129(12) 2_555 1_555 1_555 yes
C(3) C(4) C(5) 121.72(2) 1_555 1_555 1_555 yes
C(3) C(4) H(4) 119.05(2) 1_555 1_555 1_555 yes
C(5) C(4) H(4) 119.23(2) 1_555 1_555 1_555 yes
C(4) C(5) C(5) 120.139(14) 1_555 1_555 2_555 yes
C(4) C(5) H(5) 120.13(2) 1_555 1_555 1_555 yes
C(5) C(5) H(5) 119.707(13) 2_555 1_555 1_555 yes
C(2) C(6) C(7) 122.05(2) 1_555 1_555 1_555 yes
C(2) C(6) C(11) 118.984(19) 1_555 1_555 1_555 yes
C(7) C(6) C(11) 118.57(2) 1_555 1_555 1_555 yes
C(6) C(7) C(8) 120.68(2) 1_555 1_555 1_555 yes
C(6) C(7) H(7) 121.06(2) 1_555 1_555 1_555 yes
C(8) C(7) H(7) 118.26(2) 1_555 1_555 1_555 yes
C(7) C(8) C(9) 120.46(3) 1_555 1_555 1_555 yes
C(7) C(8) H(8) 118.87(3) 1_555 1_555 1_555 yes
C(9) C(8) H(8) 120.68(3) 1_555 1_555 1_555 yes
C(8) C(9) C(10) 119.45(3) 1_555 1_555 1_555 yes
C(8) C(9) H(9) 119.90(3) 1_555 1_555 1_555 yes
C(10) C(9) H(9) 120.63(3) 1_555 1_555 1_555 yes
C(9) C(10) C(11) 119.92(3) 1_555 1_555 1_555 yes
C(9) C(10) H(10) 124.03(3) 1_555 1_555 1_555 yes
C(11) C(10) H(10) 116.05(3) 1_555 1_555 1_555 yes
C(6) C(11) C(10) 120.93(2) 1_555 1_555 1_555 yes
C(6) C(11) H(11) 117.30(2) 1_555 1_555 1_555 yes
C(10) C(11) H(11) 121.78(2) 1_555 1_555 1_555 yes

loop_
_geom_bond_atom_site_label_1
_geom_bond_atom_site_label_2
_geom_bond_distance
_geom_bond_site_symmetry_1
_geom_bond_site_symmetry_2
_geom_bond_publ_flag
C(1) C(1) 1.4643(5) 1_555 2_555 yes
C(1) C(1) 1.4643(5) 1_555 5_555 yes
C(1) C(2) 1.4263(2) 1_555 1_555 yes
C(1) C(2) 1.4263(2) 1_555 6_555 yes
C(2) C(3) 1.4065(3) 1_555 1_555 yes
C(2) C(6) 1.4972(3) 1_555 1_555 yes
C(3) C(3) 1.4393(4) 1_555 2_555 yes
C(3) C(4) 1.4372(3) 1_555 1_555 yes
C(4) C(5) 1.3658(3) 1_555 1_555 yes
C(4) H(4) 1.0839(2) 1_555 1_555 yes
C(5) C(5) 1.4229(5) 1_555 2_555 yes
C(5) H(5) 1.0875(2) 1_555 1_555 yes
C(6) C(7) 1.3978(3) 1_555 1_555 yes
C(6) C(11) 1.3980(3) 1_555 1_555 yes
C(7) C(8) 1.3917(3) 1_555 1_555 yes
C(7) H(7) 1.0862(3) 1_555 1_555 yes
C(8) C(9) 1.3931(5) 1_555 1_555 yes
C(8) H(8) 1.0855(3) 1_555 1_555 yes
C(9) C(10) 1.3951(4) 1_555 1_555 yes
C(9) H(9) 1.0858(3) 1_555 1_555 yes
C(10) C(11) 1.3967(3) 1_555 1_555 yes
C(10) H(10) 1.0863(3) 1_555 1_555 yes
C(11) H(11) 1.0837(2) 1_555 1_555 yes

loop_
_geom_torsion_atom_site_label_1
_geom_torsion_atom_site_label_2
_geom_torsion_atom_site_label_3
_geom_torsion_atom_site_label_4
_geom_torsion
_geom_torsion_site_symmetry_1
_geom_torsion_site_symmetry_2
_geom_torsion_site_symmetry_3
_geom_torsion_site_symmetry_4
_geom_torsion_publ_flag
C(1) C(1) C(2) C(3) 7.068(16) 2_555 1_555 1_555 1_555 yes
C(1) C(1) C(2) C(6) -165.23(3) 2_555 1_555 1_555 1_555 yes
C(1) C(1) C(2) C(3) 7.068(16) 5_555 1_555 1_555 1_555 yes
C(1) C(1) C(2) C(6) -165.23(3) 5_555 1_555 1_555 1_555 yes
C(2) C(1) C(2) C(3) -172.93(3) 6_555 1_555 1_555 1_555 yes
C(2) C(1) C(2) C(6) 14.773(18) 6_555 1_555 1_555 1_555 yes
C(1) C(2) C(3) C(4) 177.45(3) 1_555 1_555 1_555 1_555 yes
C(1) C(2) C(6) C(7) -110.10(3) 1_555 1_555 1_555 1_555 yes
C(1) C(2) C(6) C(11) 77.21(2) 1_555 1_555 1_555 1_555 yes
C(1) C(2) C(3) C(4) 177.45(3) 6_555 1_555 1_555 1_555 yes
C(1) C(2) C(6) C(7) -110.10(3) 6_555 1_555 1_555 1_555 yes
C(1) C(2) C(6) C(11) 77.21(2) 6_555 1_555 1_555 1_555 yes
C(6) C(2) C(3) C(4) -9.706(19) 1_555 1_555 1_555 1_555 yes
C(3) C(2) C(6) C(7) 77.30(2) 1_555 1_555 1_555 1_555 yes
C(3) C(2) C(6) C(11) -95.39(3) 1_555 1_555 1_555 1_555 yes
C(3) C(3) C(2) C(1) -7.142(17) 2_555 1_555 1_555 1_555 yes
C(3) C(3) C(2) C(6) 165.70(3) 2_555 1_555 1_555 1_555 yes
C(2) C(3) C(4) C(5) 176.84(3) 1_555 1_555 1_555 1_555 yes
C(2) C(3) C(4) H(4) -3.349(19) 1_555 1_555 1_555 1_555 yes
C(3) C(3) C(4) C(5) 1.34(2) 2_555 1_555 1_555 1_555 yes
C(3) C(3) C(4) H(4) -178.85(3) 2_555 1_555 1_555 1_555 yes
C(3) C(4) C(5) H(5) -179.75(4) 1_555 1_555 1_555 1_555 yes
H(4) C(4) C(5) H(5) 0.44(2) 1_555 1_555 1_555 1_555 yes
C(5) C(5) C(4) C(3) -1.37(2) 2_555 1_555 1_555 1_555 yes
C(5) C(5) C(4) H(4) 178.82(3) 2_555 1_555 1_555 1_555 yes
C(2) C(6) C(7) C(8) -172.57(3) 1_555 1_555 1_555 1_555 yes
C(2) C(6) C(7) H(7) 8.32(2) 1_555 1_555 1_555 1_555 yes
C(2) C(6) C(11) C(10) 173.55(3) 1_555 1_555 1_555 1_555 yes
C(2) C(6) C(11) H(11) -6.620(19) 1_555 1_555 1_555 1_555 yes
C(11) C(6) C(7) C(8) 0.16(2) 1_555 1_555 1_555 1_555 yes
C(7) C(6) C(11) C(10) 0.60(2) 1_555 1_555 1_555 1_555 yes
C(11) C(6) C(7) H(7) -178.96(3) 1_555 1_555 1_555 1_555 yes
C(7) C(6) C(11) H(11) -179.57(3) 1_555 1_555 1_555 1_555 yes
C(6) C(7) C(8) C(9) -0.72(3) 1_555 1_555 1_555 1_555 yes
C(6) C(7) C(8) H(8) 178.97(4) 1_555 1_555 1_555 1_555 yes
H(7) C(7) C(8) C(9) 178.42(4) 1_555 1_555 1_555 1_555 yes
H(7) C(7) C(8) H(8) -1.89(2) 1_555 1_555 1_555 1_555 yes
C(7) C(8) C(9) C(10) 0.53(3) 1_555 1_555 1_555 1_555 yes
C(7) C(8) C(9) H(9) -177.69(5) 1_555 1_555 1_555 1_555 yes
H(8) C(8) C(9) C(10) -179.16(5) 1_555 1_555 1_555 1_555 yes
H(8) C(8) C(9) H(9) 2.63(3) 1_555 1_555 1_555 1_555 yes
C(8) C(9) C(10) C(11) 0.22(3) 1_555 1_555 1_555 1_555 yes
C(8) C(9) C(10) H(10) -179.04(5) 1_555 1_555 1_555 1_555 yes
H(9) C(9) C(10) C(11) 178.42(5) 1_555 1_555 1_555 1_555 yes
H(9) C(9) C(10) H(10) -0.84(3) 1_555 1_555 1_555 1_555 yes
C(9) C(10) C(11) C(6) -0.79(3) 1_555 1_555 1_555 1_555 yes
C(9) C(10) C(11) H(11) 179.38(4) 1_555 1_555 1_555 1_555 yes
H(10) C(10) C(11) C(6) 178.53(4) 1_555 1_555 1_555 1_555 yes
H(10) C(10) C(11) H(11) -1.29(2) 1_555 1_555 1_555 1_555 yes

loop_
_publcif_info_datablock.id
_publcif_info_datablock.publ_exptl
_publcif_info_datablock.publ_geom
_publcif_info_datablock.structure
{4fcb8354-0800-40c2-ad88-c26fff7f0ae5} y y y
{b25aac26-eb3a-434a-b5ea-392486aeb4bf} y y y

loop_
_publcif_info_exptl_table_extra_item
sin_theta_over_lambda_max
